data_7135009
loop_
_publ_author_name
'Zheng, Jianfeng'
'Xiong, Dong'
'Ye, Yongqi'
'Tang, Luhao'
'Yang, Jiajin'
'Yang, Zeyu'
'Cai, Yunfei'

_publ_section_title
;
 Efficient syntheses of 2-amino-4<i>H</i>-pyrans <i>via</i> gold-catalyzed
 cyclization of diester-tethered ynamides.
;
_journal_issue 86
_journal_name_full 'Chemical communications (Cambridge, England)'
_journal_page_first 16858
_journal_page_last 16861
_journal_paper_doi 10.1039/d5cc04409j
_journal_volume 61
_journal_year 2025
_chemical_formula_moiety 'C28 H27 N O6 S'
_chemical_formula_sum 'C28 H27 N O6 S'
_chemical_formula_weight 505.56
_space_group_crystal_system monoclinic
_space_group_IT_number 14
_space_group_name_Hall '-P 2ybc'
_space_group_name_H-M_alt 'P 1 21/c 1'
_atom_sites_solution_hydrogens geom
_atom_sites_solution_primary dual
_audit_creation_method SHELXL-2019/1
_audit_update_record
;
2025-02-20 deposited with the CCDC.	2025-09-29 downloaded from the CCDC.
;
_cell_angle_alpha 90
_cell_angle_beta 105.6420(10)
_cell_angle_gamma 90
_cell_formula_units_Z 4
_cell_length_a 10.2849(3)
_cell_length_b 24.4179(8)
_cell_length_c 10.3397(3)
_cell_measurement_reflns_used 5894
_cell_measurement_temperature 173(2)
_cell_measurement_theta_max 25.23
_cell_measurement_theta_min 2.62
_cell_volume 2500.50(13)
_computing_cell_refinement 'Bruker SAINT'
_computing_data_collection 'Bruker APEX5'
_computing_data_reduction 'Bruker SAINT'
_computing_molecular_graphics 'Bruker SHELXTL'
_computing_publication_material 'Bruker SHELXTL'
_computing_structure_refinement 'SHELXL-2019/1 (Sheldrick, 2019)'
_computing_structure_solution 'SHELXT (Sheldrick 2008)'
_diffrn_ambient_temperature 173(2)
_diffrn_measured_fraction_theta_full 0.966
_diffrn_measured_fraction_theta_max 0.964
_diffrn_measurement_device_type 'Bruker D8 Venture Photon II'
_diffrn_measurement_method '\f and \w scans'
_diffrn_radiation_type MoK\a
_diffrn_radiation_wavelength 0.71073
_diffrn_reflns_av_R_equivalents 0.0325
_diffrn_reflns_av_unetI/netI 0.0368
_diffrn_reflns_Laue_measured_fraction_full 0.966
_diffrn_reflns_Laue_measured_fraction_max 0.964
_diffrn_reflns_limit_h_max 11
_diffrn_reflns_limit_h_min -11
_diffrn_reflns_limit_k_max 29
_diffrn_reflns_limit_k_min -29
_diffrn_reflns_limit_l_max 10
_diffrn_reflns_limit_l_min -12
_diffrn_reflns_number 14466
_diffrn_reflns_point_group_measured_fraction_full 0.966
_diffrn_reflns_point_group_measured_fraction_max 0.964
_diffrn_reflns_theta_full 25.242
_diffrn_reflns_theta_max 25.387
_diffrn_reflns_theta_min 2.209
_exptl_absorpt_coefficient_mu 0.174
_exptl_absorpt_correction_T_max 1.0000
_exptl_absorpt_correction_T_min 0.9173
_exptl_absorpt_correction_type numerical
_exptl_absorpt_process_details 'SADABS (Krause et al., 2015)'
_exptl_crystal_colour colourless
_exptl_crystal_density_diffrn 1.343
_exptl_crystal_description rod
_exptl_crystal_F_000 1064
_exptl_crystal_recrystallization_method 'Re-crystallisation from solvent: EA, PE'
_exptl_crystal_size_max 0.448
_exptl_crystal_size_mid 0.132
_exptl_crystal_size_min 0.132
_refine_diff_density_max 0.171
_refine_diff_density_min -0.399
_refine_diff_density_rms 0.043
_refine_ls_extinction_method none
_refine_ls_goodness_of_fit_ref 1.068
_refine_ls_hydrogen_treatment constr
_refine_ls_matrix_type full
_refine_ls_number_parameters 328
_refine_ls_number_reflns 4444
_refine_ls_number_restraints 0
_refine_ls_restrained_S_all 1.068
_refine_ls_R_factor_all 0.0558
_refine_ls_R_factor_gt 0.0411
_refine_ls_shift/su_max 0.000
_refine_ls_shift/su_mean 0.000
_refine_ls_structure_factor_coef Fsqd
_refine_ls_weighting_details 'w=1/[\s^2^(Fo^2^)+(0.0348P)^2^+1.0352P] where P=(Fo^2^+2Fc^2^)/3'
_refine_ls_weighting_scheme calc
_refine_ls_wR_factor_gt 0.0905
_refine_ls_wR_factor_ref 0.0992
_reflns_Friedel_coverage 0.000
_reflns_number_gt 3607
_reflns_number_total 4444
_reflns_threshold_expression 'I > 2\s(I)'
_cod_data_source_file d5cc04409j2.cif
_cod_data_source_block zjf029
_cod_depositor_comments 'Adding full bibliography for 7135009.cif.'
_cod_original_sg_symbol_H-M 'P 21/c'
_cod_database_code 7135009
_shelx_shelxl_version_number 2019/1
_shelx_space_group_comment
; 
The symmetry employed for this shelxl refinement is uniquely defined 
by the following loop, which should always be used as a source of 
symmetry information in preference to the above space-group names. 
They are only intended as comments. 
;
_shelx_estimated_absorpt_t_min 0.926
_shelx_estimated_absorpt_t_max 0.977

loop_
_space_group_symop_operation_xyz
'x, y, z'
'-x, y+1/2, -z+1/2'
'-x, -y, -z'
'x, -y-1/2, z-1/2'

loop_
_atom_site_label
_atom_site_type_symbol
_atom_site_fract_x
_atom_site_fract_y
_atom_site_fract_z
_atom_site_U_iso_or_equiv
_atom_site_adp_type
_atom_site_occupancy
_atom_site_site_symmetry_order
_atom_site_calc_flag
_atom_site_refinement_flags_posn
_atom_site_refinement_flags_adp
_atom_site_refinement_flags_occupancy
_atom_site_disorder_assembly
_atom_site_disorder_group
S S 0.71448(5) 0.29994(2) 0.49560(5) 0.03229(15) Uani 1 1 d . . . . .
O1 O 0.63868(15) 0.25055(6) 0.49294(15) 0.0432(4) Uani 1 1 d . . . . .
O2 O 0.75001(15) 0.33283(6) 0.61393(13) 0.0403(4) Uani 1 1 d . . . . .
O3 O 0.74116(14) 0.38647(5) 0.25242(13) 0.0312(3) Uani 1 1 d . . . . .
O4 O 0.89131(15) 0.41657(6) 0.14986(14) 0.0377(4) Uani 1 1 d . . . . .
O5 O 0.93560(16) 0.56072(6) 0.37163(16) 0.0486(4) Uani 1 1 d . . . . .
O6 O 1.00415(14) 0.51217(6) 0.21922(15) 0.0377(4) Uani 1 1 d . . . . .
N N 0.62099(16) 0.33910(7) 0.37510(16) 0.0290(4) Uani 1 1 d . . . . .
C1 C 0.67763(19) 0.39017(8) 0.35593(18) 0.0271(4) Uani 1 1 d . . . . .
C2 C 0.6731(2) 0.43529(8) 0.42227(19) 0.0294(5) Uani 1 1 d . . . . .
H2 H 0.628397 0.435036 0.491548 0.035 Uiso 1 1 calc R U . . .
C3 C 0.7362(2) 0.48743(8) 0.39270(19) 0.0292(4) Uani 1 1 d . . . . .
H3 H 0.790135 0.503399 0.479707 0.035 Uiso 1 1 calc R U . . .
C4 C 0.83135(19) 0.47599(8) 0.30579(19) 0.0269(4) Uani 1 1 d . . . . .
C5 C 0.82327(19) 0.42856(8) 0.23901(19) 0.0279(4) Uani 1 1 d . . . . .
C6 C 0.9269(2) 0.52009(8) 0.3034(2) 0.0308(5) Uani 1 1 d . . . . .
C7 C 1.0981(2) 0.55582(10) 0.2163(2) 0.0469(6) Uani 1 1 d . . . . .
H7A H 1.146862 0.547439 0.149313 0.070 Uiso 1 1 calc R U . . .
H7B H 1.162612 0.559354 0.304984 0.070 Uiso 1 1 calc R U . . .
H7C H 1.048580 0.590288 0.192620 0.070 Uiso 1 1 calc R U . . .
C8 C 0.8997(2) 0.36051(9) 0.1113(2) 0.0397(5) Uani 1 1 d . . . . .
H8A H 0.958567 0.357849 0.051174 0.060 Uiso 1 1 calc R U . . .
H8B H 0.809311 0.347170 0.064810 0.060 Uiso 1 1 calc R U . . .
H8C H 0.936934 0.338232 0.191591 0.060 Uiso 1 1 calc R U . . .
C11 C 0.8641(2) 0.28431(8) 0.45167(19) 0.0294(5) Uani 1 1 d . . . . .
C12 C 0.8677(2) 0.23939(8) 0.37174(19) 0.0313(5) Uani 1 1 d . . . . .
H12 H 0.789620 0.217293 0.339629 0.038 Uiso 1 1 calc R U . . .
C13 C 0.9861(2) 0.22680(9) 0.3387(2) 0.0351(5) Uani 1 1 d . . . . .
H13 H 0.989081 0.195449 0.285176 0.042 Uiso 1 1 calc R U . . .
C14 C 1.1000(2) 0.25900(9) 0.3822(2) 0.0363(5) Uani 1 1 d . . . . .
C15 C 1.0931(2) 0.30422(9) 0.4612(2) 0.0406(5) Uani 1 1 d . . . . .
H15 H 1.170915 0.326576 0.492294 0.049 Uiso 1 1 calc R U . . .
C16 C 0.9766(2) 0.31772(9) 0.4960(2) 0.0370(5) Uani 1 1 d . . . . .
H16 H 0.973444 0.349188 0.549042 0.044 Uiso 1 1 calc R U . . .
C17 C 1.2267(2) 0.24542(11) 0.3419(3) 0.0541(7) Uani 1 1 d . . . . .
H17A H 1.229626 0.205972 0.325452 0.081 Uiso 1 1 calc R U . . .
H17B H 1.305875 0.255992 0.414221 0.081 Uiso 1 1 calc R U . . .
H17C H 1.226926 0.265470 0.259872 0.081 Uiso 1 1 calc R U . . .
C21 C 0.5338(2) 0.31313(8) 0.2521(2) 0.0321(5) Uani 1 1 d . . . . .
H21A H 0.494990 0.278705 0.275937 0.039 Uiso 1 1 calc R U . . .
H21B H 0.588184 0.304176 0.189126 0.039 Uiso 1 1 calc R U . . .
C22 C 0.4223(2) 0.35210(8) 0.1863(2) 0.0307(5) Uani 1 1 d . . . . .
C23 C 0.3432(2) 0.37658(9) 0.2600(2) 0.0380(5) Uani 1 1 d . . . . .
H23 H 0.359968 0.368626 0.352944 0.046 Uiso 1 1 calc R U . . .
C24 C 0.2411(2) 0.41211(10) 0.2002(3) 0.0472(6) Uani 1 1 d . . . . .
H24 H 0.187784 0.428449 0.251818 0.057 Uiso 1 1 calc R U . . .
C25 C 0.2159(3) 0.42410(10) 0.0651(3) 0.0534(7) Uani 1 1 d . . . . .
H25 H 0.145154 0.448544 0.023478 0.064 Uiso 1 1 calc R U . . .
C26 C 0.2937(3) 0.40047(11) -0.0084(2) 0.0545(7) Uani 1 1 d . . . . .
H26 H 0.276643 0.408602 -0.101315 0.065 Uiso 1 1 calc R U . . .
C27 C 0.3969(2) 0.36490(10) 0.0517(2) 0.0425(6) Uani 1 1 d . . . . .
H27 H 0.450904 0.349129 0.000001 0.051 Uiso 1 1 calc R U . . .
C31 C 0.6272(2) 0.52870(8) 0.3254(2) 0.0309(5) Uani 1 1 d . . . . .
C32 C 0.5261(2) 0.51482(9) 0.2113(2) 0.0376(5) Uani 1 1 d . . . . .
H32 H 0.523012 0.478939 0.175122 0.045 Uiso 1 1 calc R U . . .
C33 C 0.4297(2) 0.55302(10) 0.1502(2) 0.0460(6) Uani 1 1 d . . . . .
H33 H 0.361443 0.543421 0.071427 0.055 Uiso 1 1 calc R U . . .
C34 C 0.4325(3) 0.60490(11) 0.2030(3) 0.0519(7) Uani 1 1 d . . . . .
H34 H 0.365873 0.630973 0.161015 0.062 Uiso 1 1 calc R U . . .
C35 C 0.5314(3) 0.61892(10) 0.3162(3) 0.0517(7) Uani 1 1 d . . . . .
H35 H 0.533045 0.654645 0.353031 0.062 Uiso 1 1 calc R U . . .
C36 C 0.6283(2) 0.58117(9) 0.3766(2) 0.0411(6) Uani 1 1 d . . . . .
H36 H 0.697047 0.591282 0.454509 0.049 Uiso 1 1 calc R U . . .

loop_
_atom_site_aniso_label
_atom_site_aniso_U_11
_atom_site_aniso_U_22
_atom_site_aniso_U_33
_atom_site_aniso_U_23
_atom_site_aniso_U_13
_atom_site_aniso_U_12
S 0.0330(3) 0.0325(3) 0.0346(3) 0.0084(2) 0.0147(2) 0.0033(2)
O1 0.0395(9) 0.0375(9) 0.0583(10) 0.0165(7) 0.0228(8) -0.0003(7)
O2 0.0463(10) 0.0467(10) 0.0296(8) 0.0045(7) 0.0130(7) 0.0118(7)
O3 0.0346(8) 0.0293(8) 0.0338(7) -0.0020(6) 0.0159(6) -0.0069(6)
O4 0.0444(9) 0.0300(8) 0.0480(9) -0.0055(7) 0.0284(7) -0.0058(7)
O5 0.0483(11) 0.0411(10) 0.0613(10) -0.0187(8) 0.0230(8) -0.0166(8)
O6 0.0332(9) 0.0323(8) 0.0525(9) -0.0008(7) 0.0199(7) -0.0074(6)
N 0.0281(10) 0.0271(9) 0.0328(9) 0.0043(7) 0.0098(7) -0.0015(7)
C1 0.0236(11) 0.0317(11) 0.0273(10) 0.0051(8) 0.0089(8) -0.0001(8)
C2 0.0276(12) 0.0333(12) 0.0281(10) 0.0014(9) 0.0085(8) -0.0002(9)
C3 0.0305(12) 0.0285(11) 0.0284(10) -0.0027(8) 0.0074(8) -0.0021(9)
C4 0.0220(11) 0.0277(11) 0.0298(10) 0.0019(8) 0.0052(8) 0.0006(8)
C5 0.0227(11) 0.0304(11) 0.0314(10) 0.0037(8) 0.0088(8) -0.0017(8)
C6 0.0226(11) 0.0326(12) 0.0352(11) 0.0030(9) 0.0041(9) 0.0007(8)
C7 0.0406(14) 0.0420(14) 0.0623(15) 0.0010(12) 0.0210(12) -0.0158(11)
C8 0.0475(14) 0.0333(13) 0.0440(13) -0.0067(10) 0.0220(11) -0.0028(10)
C11 0.0298(12) 0.0289(11) 0.0301(10) 0.0064(8) 0.0091(8) 0.0011(9)
C12 0.0300(12) 0.0277(11) 0.0351(11) 0.0025(9) 0.0068(9) -0.0038(9)
C13 0.0384(13) 0.0284(12) 0.0395(12) 0.0009(9) 0.0120(10) 0.0021(9)
C14 0.0308(12) 0.0350(13) 0.0440(12) 0.0102(10) 0.0116(9) 0.0051(9)
C15 0.0308(13) 0.0403(14) 0.0497(13) -0.0002(10) 0.0088(10) -0.0086(10)
C16 0.0411(14) 0.0310(12) 0.0392(12) -0.0033(9) 0.0111(10) -0.0060(10)
C17 0.0392(15) 0.0497(16) 0.0791(18) 0.0084(13) 0.0254(13) 0.0066(12)
C21 0.0324(12) 0.0297(12) 0.0367(11) -0.0023(9) 0.0137(9) -0.0053(9)
C22 0.0263(11) 0.0306(12) 0.0347(11) -0.0013(9) 0.0076(9) -0.0080(9)
C23 0.0337(13) 0.0408(13) 0.0403(12) 0.0006(10) 0.0112(10) 0.0003(10)
C24 0.0309(14) 0.0474(15) 0.0605(16) -0.0062(12) 0.0078(11) 0.0024(11)
C25 0.0377(15) 0.0475(16) 0.0613(17) 0.0035(13) -0.0101(12) -0.0005(11)
C26 0.0569(17) 0.0582(17) 0.0388(13) 0.0067(12) -0.0037(12) -0.0088(13)
C27 0.0450(15) 0.0459(14) 0.0358(12) -0.0006(10) 0.0097(10) -0.0077(11)
C31 0.0305(12) 0.0317(12) 0.0357(11) 0.0006(9) 0.0179(9) -0.0008(9)
C32 0.0327(13) 0.0349(13) 0.0457(13) 0.0019(10) 0.0117(10) 0.0011(10)
C33 0.0302(13) 0.0556(16) 0.0530(14) 0.0113(12) 0.0126(11) 0.0059(11)
C34 0.0432(16) 0.0495(16) 0.0718(18) 0.0180(13) 0.0305(14) 0.0193(12)
C35 0.0556(18) 0.0373(14) 0.0715(18) -0.0038(12) 0.0332(14) 0.0103(12)
C36 0.0457(15) 0.0353(13) 0.0478(13) -0.0058(10) 0.0222(11) 0.0020(10)

loop_
_atom_type_symbol
_atom_type_description
_atom_type_scat_dispersion_real
_atom_type_scat_dispersion_imag
_atom_type_scat_source
C C 0.0033 0.0016 'International Tables Vol C Tables 4.2.6.8 and 6.1.1.4'
H H 0.0000 0.0000 'International Tables Vol C Tables 4.2.6.8 and 6.1.1.4'
N N 0.0061 0.0033 'International Tables Vol C Tables 4.2.6.8 and 6.1.1.4'
O O 0.0106 0.0060 'International Tables Vol C Tables 4.2.6.8 and 6.1.1.4'
S S 0.1246 0.1234 'International Tables Vol C Tables 4.2.6.8 and 6.1.1.4'

loop_
_geom_angle_atom_site_label_1
_geom_angle_atom_site_label_2
_geom_angle_atom_site_label_3
_geom_angle
_geom_angle_site_symmetry_1
_geom_angle_site_symmetry_3
_geom_angle_publ_flag
O2 S O1 120.19(9) . . ?
O2 S N 106.42(9) . . ?
O1 S N 105.60(9) . . ?
O2 S C11 107.69(9) . . ?
O1 S C11 108.77(9) . . ?
N S C11 107.56(8) . . ?
C5 O3 C1 117.37(15) . . ?
C5 O4 C8 118.97(15) . . ?
C6 O6 C7 115.08(17) . . ?
C1 N C21 115.65(15) . . ?
C1 N S 115.93(13) . . ?
C21 N S 119.42(13) . . ?
C2 C1 O3 123.14(17) . . ?
C2 C1 N 126.65(17) . . ?
O3 C1 N 110.22(16) . . ?
C1 C2 C3 122.12(17) . . ?
C2 C3 C4 110.32(16) . . ?
C2 C3 C31 110.40(16) . . ?
C4 C3 C31 111.19(15) . . ?
C5 C4 C6 125.19(18) . . ?
C5 C4 C3 120.17(17) . . ?
C6 C4 C3 114.64(17) . . ?
O4 C5 C4 125.17(17) . . ?
O4 C5 O3 111.15(16) . . ?
C4 C5 O3 123.67(17) . . ?
O5 C6 O6 122.31(18) . . ?
O5 C6 C4 122.65(18) . . ?
O6 C6 C4 115.04(18) . . ?
C12 C11 C16 120.69(19) . . ?
C12 C11 S 119.55(15) . . ?
C16 C11 S 119.75(16) . . ?
C11 C12 C13 119.42(19) . . ?
C14 C13 C12 121.2(2) . . ?
C13 C14 C15 118.17(19) . . ?
C13 C14 C17 120.3(2) . . ?
C15 C14 C17 121.5(2) . . ?
C16 C15 C14 121.9(2) . . ?
C15 C16 C11 118.6(2) . . ?
N C21 C22 109.11(16) . . ?
C27 C22 C23 118.4(2) . . ?
C27 C22 C21 120.80(19) . . ?
C23 C22 C21 120.81(18) . . ?
C24 C23 C22 121.0(2) . . ?
C23 C24 C25 120.1(2) . . ?
C26 C25 C24 119.5(2) . . ?
C25 C26 C27 120.5(2) . . ?
C22 C27 C26 120.6(2) . . ?
C36 C31 C32 118.6(2) . . ?
C36 C31 C3 120.39(19) . . ?
C32 C31 C3 121.04(18) . . ?
C33 C32 C31 120.3(2) . . ?
C34 C33 C32 120.2(2) . . ?
C35 C34 C33 120.0(2) . . ?
C34 C35 C36 120.0(2) . . ?
C35 C36 C31 121.0(2) . . ?

loop_
_geom_bond_atom_site_label_1
_geom_bond_atom_site_label_2
_geom_bond_distance
_geom_bond_site_symmetry_2
_geom_bond_publ_flag
S O2 1.4263(15) . ?
S O1 1.4322(15) . ?
S N 1.6569(17) . ?
S C11 1.760(2) . ?
O3 C5 1.361(2) . ?
O3 C1 1.399(2) . ?
O4 C5 1.332(2) . ?
O4 C8 1.435(2) . ?
O5 C6 1.207(2) . ?
O6 C6 1.341(2) . ?
O6 C7 1.444(2) . ?
N C1 1.413(2) . ?
N C21 1.486(2) . ?
C1 C2 1.305(3) . ?
C2 C3 1.497(3) . ?
C3 C4 1.522(3) . ?
C3 C31 1.529(3) . ?
C4 C5 1.339(3) . ?
C4 C6 1.463(3) . ?
C11 C12 1.380(3) . ?
C11 C16 1.388(3) . ?
C12 C13 1.385(3) . ?
C13 C14 1.381(3) . ?
C14 C15 1.386(3) . ?
C14 C17 1.508(3) . ?
C15 C16 1.381(3) . ?
C21 C22 1.504(3) . ?
C22 C27 1.381(3) . ?
C22 C23 1.390(3) . ?
C23 C24 1.374(3) . ?
C24 C25 1.381(3) . ?
C25 C26 1.371(4) . ?
C26 C27 1.383(3) . ?
C31 C36 1.385(3) . ?
C31 C32 1.387(3) . ?
C32 C33 1.384(3) . ?
C33 C34 1.377(3) . ?
C34 C35 1.371(4) . ?
C35 C36 1.378(3) . ?

loop_
_geom_torsion_atom_site_label_1
_geom_torsion_atom_site_label_2
_geom_torsion_atom_site_label_3
_geom_torsion_atom_site_label_4
_geom_torsion
_geom_torsion_site_symmetry_1
_geom_torsion_site_symmetry_2
_geom_torsion_site_symmetry_3
_geom_torsion_site_symmetry_4
_geom_torsion_publ_flag
O2 S N C1 52.91(15) . . . . ?
O1 S N C1 -178.29(13) . . . . ?
C11 S N C1 -62.27(15) . . . . ?
O2 S N C21 -161.32(14) . . . . ?
O1 S N C21 -32.52(16) . . . . ?
C11 S N C21 83.50(16) . . . . ?
C5 O3 C1 C2 13.1(3) . . . . ?
C5 O3 C1 N -167.24(16) . . . . ?
C21 N C1 C2 128.8(2) . . . . ?
S N C1 C2 -84.2(2) . . . . ?
C21 N C1 O3 -50.9(2) . . . . ?
S N C1 O3 96.18(16) . . . . ?
O3 C1 C2 C3 0.1(3) . . . . ?
N C1 C2 C3 -179.57(18) . . . . ?
C1 C2 C3 C4 -14.4(3) . . . . ?
C1 C2 C3 C31 108.9(2) . . . . ?
C2 C3 C4 C5 17.2(3) . . . . ?
C31 C3 C4 C5 -105.7(2) . . . . ?
C2 C3 C4 C6 -162.90(16) . . . . ?
C31 C3 C4 C6 74.3(2) . . . . ?
C8 O4 C5 C4 164.5(2) . . . . ?
C8 O4 C5 O3 -16.7(2) . . . . ?
C6 C4 C5 O4 -7.2(3) . . . . ?
C3 C4 C5 O4 172.70(18) . . . . ?
C6 C4 C5 O3 174.12(18) . . . . ?
C3 C4 C5 O3 -6.0(3) . . . . ?
C1 O3 C5 O4 171.37(16) . . . . ?
C1 O3 C5 C4 -9.8(3) . . . . ?
C7 O6 C6 O5 -0.1(3) . . . . ?
C7 O6 C6 C4 179.71(18) . . . . ?
C5 C4 C6 O5 -175.5(2) . . . . ?
C3 C4 C6 O5 4.6(3) . . . . ?
C5 C4 C6 O6 4.8(3) . . . . ?
C3 C4 C6 O6 -175.15(16) . . . . ?
O2 S C11 C12 158.20(15) . . . . ?
O1 S C11 C12 26.46(18) . . . . ?
N S C11 C12 -87.46(17) . . . . ?
O2 S C11 C16 -22.79(19) . . . . ?
O1 S C11 C16 -154.54(16) . . . . ?
N S C11 C16 91.54(17) . . . . ?
C16 C11 C12 C13 1.8(3) . . . . ?
S C11 C12 C13 -179.20(15) . . . . ?
C11 C12 C13 C14 -1.3(3) . . . . ?
C12 C13 C14 C15 0.5(3) . . . . ?
C12 C13 C14 C17 -178.3(2) . . . . ?
C13 C14 C15 C16 -0.4(3) . . . . ?
C17 C14 C15 C16 178.4(2) . . . . ?
C14 C15 C16 C11 1.0(3) . . . . ?
C12 C11 C16 C15 -1.7(3) . . . . ?
S C11 C16 C15 179.35(16) . . . . ?
C1 N C21 C22 -56.5(2) . . . . ?
S N C21 C22 157.65(13) . . . . ?
N C21 C22 C27 128.45(19) . . . . ?
N C21 C22 C23 -50.8(2) . . . . ?
C27 C22 C23 C24 0.8(3) . . . . ?
C21 C22 C23 C24 -179.9(2) . . . . ?
C22 C23 C24 C25 -0.2(4) . . . . ?
C23 C24 C25 C26 -0.2(4) . . . . ?
C24 C25 C26 C27 -0.1(4) . . . . ?
C23 C22 C27 C26 -1.1(3) . . . . ?
C21 C22 C27 C26 179.6(2) . . . . ?
C25 C26 C27 C22 0.8(4) . . . . ?
C2 C3 C31 C36 127.46(19) . . . . ?
C4 C3 C31 C36 -109.7(2) . . . . ?
C2 C3 C31 C32 -53.2(2) . . . . ?
C4 C3 C31 C32 69.5(2) . . . . ?
C36 C31 C32 C33 0.6(3) . . . . ?
C3 C31 C32 C33 -178.73(18) . . . . ?
C31 C32 C33 C34 -0.8(3) . . . . ?
C32 C33 C34 C35 0.3(3) . . . . ?
C33 C34 C35 C36 0.4(4) . . . . ?
C34 C35 C36 C31 -0.6(3) . . . . ?
C32 C31 C36 C35 0.1(3) . . . . ?
C3 C31 C36 C35 179.43(19) . . . . ?
